data_4502275
loop_
_publ_author_name
'Lama, Prem'
'Aijaz, Arshad'
'Sa\~nudo, E. Carolina'
'Bharadwaj, Parimal K.'

_publ_section_title
;
 Synthesis, Structure, and Magnetic Properties of Cobalt(II) Coordination
 Polymers from a New Tripodal Carboxylate Ligand: Weak Ferromagnetism and
 Metamagnetism
;
_journal_issue 1
_journal_name_full 'Crystal Growth &amp; Design'
_journal_page_first 283
_journal_paper_doi 10.1021/cg900896w
_journal_volume 10
_journal_year 2010
_chemical_formula_moiety 'C25 H17 Co1.50 N2 O7'
_chemical_formula_sum 'C25 H17 Co1.5 N2 O7'
_chemical_formula_weight 545.80
_chemical_name_systematic
;
 ?
;
_space_group_IT_number 2
_symmetry_cell_setting triclinic
_symmetry_space_group_name_Hall '-P 1'
_symmetry_space_group_name_H-M 'P -1'
_atom_sites_solution_hydrogens geom
_atom_sites_solution_primary direct
_atom_sites_solution_secondary difmap
_audit_creation_method SHELXL-97
_cell_angle_alpha 66.065(3)
_cell_angle_beta 70.289(5)
_cell_angle_gamma 87.504(7)
_cell_formula_units_Z 2
_cell_length_a 9.435(4)
_cell_length_b 10.818(4)
_cell_length_c 12.970(6)
_cell_measurement_reflns_used 999
_cell_measurement_temperature 100(2)
_cell_measurement_theta_max 27.00
_cell_measurement_theta_min 2.3
_cell_volume 1132.4(8)
_computing_cell_refinement 'SAINT 6.45 ( Bruker, 2003)'
_computing_data_collection 'SMART 5.628 (Bruker, 2003)'
_computing_data_reduction 'SAINT 6.45 ( Bruker, 2003)'
_computing_molecular_graphics 'DIAMOND 2.1e'
_computing_structure_refinement 'SHELXL-97 (Sheldrick, 1997)'
_computing_structure_solution SIR-97
_diffrn_ambient_temperature 100(2)
_diffrn_measured_fraction_theta_full 0.978
_diffrn_measured_fraction_theta_max 0.978
_diffrn_measurement_device_type 'BRUKER SMART APEX'
_diffrn_measurement_method /w-scans
_diffrn_radiation_monochromator graphite
_diffrn_radiation_source 'fine-focus sealed tube'
_diffrn_radiation_type MoK\a
_diffrn_radiation_wavelength 0.71069
_diffrn_reflns_av_R_equivalents 0.0349
_diffrn_reflns_av_sigmaI/netI 0.0769
_diffrn_reflns_limit_h_max 11
_diffrn_reflns_limit_h_min -12
_diffrn_reflns_limit_k_max 13
_diffrn_reflns_limit_k_min -13
_diffrn_reflns_limit_l_max 16
_diffrn_reflns_limit_l_min -15
_diffrn_reflns_number 6777
_diffrn_reflns_theta_full 27.01
_diffrn_reflns_theta_max 27.01
_diffrn_reflns_theta_min 2.31
_exptl_absorpt_coefficient_mu 1.162
_exptl_absorpt_correction_T_max 0.8926
_exptl_absorpt_correction_T_min 0.8359
_exptl_absorpt_correction_type empirical
_exptl_absorpt_process_details SADABS
_exptl_crystal_colour pink
_exptl_crystal_density_diffrn 1.601
_exptl_crystal_density_method 'not measured'
_exptl_crystal_description block
_exptl_crystal_F_000 555
_exptl_crystal_size_max 0.13
_exptl_crystal_size_mid 0.11
_exptl_crystal_size_min 0.10
_refine_diff_density_max 1.874
_refine_diff_density_min -1.658
_refine_diff_density_rms 0.297
_refine_ls_extinction_method none
_refine_ls_goodness_of_fit_ref 1.139
_refine_ls_hydrogen_treatment refU
_refine_ls_matrix_type full
_refine_ls_number_parameters 322
_refine_ls_number_reflns 4821
_refine_ls_number_restraints 0
_refine_ls_restrained_S_all 1.139
_refine_ls_R_factor_all 0.1125
_refine_ls_R_factor_gt 0.0879
_refine_ls_shift/su_max 0.000
_refine_ls_shift/su_mean 0.000
_refine_ls_structure_factor_coef Fsqd
_refine_ls_weighting_details 'calc w=1/[\s^2^(Fo^2^)+(0.2000P)^2^+0.0000P] where P=(Fo^2^+2Fc^2^)/3'
_refine_ls_weighting_scheme calc
_refine_ls_wR_factor_gt 0.2462
_refine_ls_wR_factor_ref 0.2982
_reflns_number_gt 3558
_reflns_number_total 4821
_reflns_threshold_expression >2sigma(I)
_cod_data_source_file cg900896w_si_002.cif
_cod_data_source_block Compound4
_cod_depositor_comments
;
The following automatic conversions were performed:

'_symmetry_cell_setting' value 'Triclinic' changed to 'triclinic'
according to /home/saulius/struct/CIF-dictionaries/cif_core.dic
dictionary named 'cif_core.dic' version 2.4.2 from 2011-04-26.

Automatic conversion script
Id: cif_fix_values 1715 2011-07-08 13:25:40Z adriana 
;
_cod_original_sg_symbol_H-M P-1
_cod_original_formula_sum 'C25 H17 Co1.50 N2 O7'
_cod_database_code 4502275

loop_
_symmetry_equiv_pos_as_xyz
'x, y, z'
'-x, -y, -z'

loop_
_atom_site_label
_atom_site_type_symbol
_atom_site_fract_x
_atom_site_fract_y
_atom_site_fract_z
_atom_site_U_iso_or_equiv
_atom_site_adp_type
_atom_site_occupancy
_atom_site_symmetry_multiplicity
_atom_site_calc_flag
_atom_site_refinement_flags
Co1 Co 0.0000 0.0000 0.0000 0.0167(3) Uani 1 2 d S
Co2 Co -0.17435(8) -0.20101(8) 0.30505(7) 0.0186(3) Uani 1 1 d .
O1 O 0.0065(5) -0.0559(4) 0.1745(4) 0.0196(9) Uani 1 1 d .
O2 O 0.0732(5) -0.1984(4) 0.3222(4) 0.0242(10) Uani 1 1 d .
O3 O -0.3481(5) -0.1376(5) 0.2431(4) 0.0249(10) Uani 1 1 d .
O4 O -0.2204(4) 0.0314(4) 0.0640(4) 0.0219(9) Uani 1 1 d .
O5 O 0.3959(5) 0.3536(4) -0.0144(4) 0.0230(9) Uani 1 1 d .
O6 O -0.0461(5) -0.2071(4) 0.0476(4) 0.0198(9) Uani 1 1 d .
O7 O -0.0987(5) -0.3453(4) 0.2422(4) 0.0250(10) Uani 1 1 d .
N1 N -0.2082(6) -0.0606(6) 0.3911(5) 0.0241(11) Uani 1 1 d .
N2 N -0.3053(6) -0.3535(5) 0.4697(5) 0.0244(11) Uani 1 1 d .
C1 C 0.1028(6) -0.0965(6) 0.2271(5) 0.0191(12) Uani 1 1 d .
C2 C 0.2510(6) -0.0079(6) 0.1720(5) 0.0208(12) Uani 1 1 d .
C3 C 0.3816(7) -0.0612(6) 0.1916(6) 0.0218(12) Uani 1 1 d .
H3 H 0.3781 -0.1523 0.2419 0.026 Uiso 1 1 calc R
C4 C 0.5160(7) 0.0225(6) 0.1359(5) 0.0209(12) Uani 1 1 d .
C5 C -0.3386(7) -0.0328(6) 0.1484(5) 0.0191(12) Uani 1 1 d .
C6 C 0.5206(7) 0.1624(6) 0.0673(5) 0.0213(12) Uani 1 1 d .
H6 H 0.6112 0.2189 0.0304 0.026 Uiso 1 1 calc R
C7 C 0.3876(6) 0.2143(6) 0.0558(5) 0.0187(12) Uani 1 1 d .
C8 C 0.2544(7) 0.1312(6) 0.1038(5) 0.0199(12) Uani 1 1 d .
H8 H 0.1674 0.1673 0.0910 0.024 Uiso 1 1 calc R
C9 C 0.2844(7) 0.4242(6) 0.0286(6) 0.0233(13) Uani 1 1 d .
C10 C 0.2168(8) 0.3986(7) 0.1482(6) 0.0286(14) Uani 1 1 d .
H10 H 0.2415 0.3260 0.2066 0.034 Uiso 1 1 calc R
C11 C 0.1104(7) 0.4825(6) 0.1817(6) 0.0253(13) Uani 1 1 d .
H11 H 0.0643 0.4644 0.2628 0.030 Uiso 1 1 calc R
C12 C 0.0729(7) -0.4090(6) 0.0969(6) 0.0211(12) Uani 1 1 d .
C13 C 0.1445(7) -0.3834(6) -0.0247(6) 0.0230(13) Uani 1 1 d .
H13 H 0.1214 -0.3098 -0.0833 0.028 Uiso 1 1 calc R
C14 C 0.2491(7) 0.5342(6) -0.0592(5) 0.0236(13) Uani 1 1 d .
H14 H 0.2954 0.5521 -0.1402 0.028 Uiso 1 1 calc R
C15 C -0.0312(7) -0.3124(6) 0.1310(6) 0.0211(13) Uani 1 1 d .
C16 C -0.2034(8) 0.0722(7) 0.3263(7) 0.0339(16) Uani 1 1 d .
H16 H -0.2028 0.1004 0.2482 0.041 Uiso 1 1 calc R
C17 C -0.1994(9) 0.1718(8) 0.3681(7) 0.0368(17) Uani 1 1 d .
H17 H -0.1953 0.2635 0.3192 0.044 Uiso 1 1 calc R
C18 C -0.2016(10) 0.1295(8) 0.4843(8) 0.0421(19) Uani 1 1 d .
H18 H -0.1992 0.1927 0.5156 0.051 Uiso 1 1 calc R
C19 C -0.2074(13) -0.0059(10) 0.5527(8) 0.062(3) Uani 1 1 d .
H19 H -0.2099 -0.0363 0.6315 0.074 Uiso 1 1 calc R
C20 C -0.2096(10) -0.0979(8) 0.5034(7) 0.0427(19) Uani 1 1 d .
H20 H -0.2121 -0.1899 0.5507 0.051 Uiso 1 1 calc R
C21 C -0.4537(7) -0.3575(6) 0.5192(6) 0.0233(13) Uani 1 1 d .
H21 H -0.5023 -0.2879 0.4786 0.028 Uiso 1 1 calc R
C22 C -0.5396(8) -0.4587(7) 0.6270(6) 0.0298(15) Uani 1 1 d .
H22 H -0.6441 -0.4584 0.6573 0.036 Uiso 1 1 calc R
C23 C -0.4685(8) -0.5615(7) 0.6905(6) 0.0294(15) Uani 1 1 d .
H23 H -0.5240 -0.6308 0.7643 0.035 Uiso 1 1 calc R
C24 C -0.3125(8) -0.5584(7) 0.6411(7) 0.0303(15) Uani 1 1 d .
H24 H -0.2608 -0.6242 0.6821 0.036 Uiso 1 1 calc R
C25 C -0.2353(7) -0.4546(6) 0.5290(6) 0.0234(13) Uani 1 1 d .
H25 H -0.1316 -0.4550 0.4936 0.028 Uiso 1 1 calc R

loop_
_atom_site_aniso_label
_atom_site_aniso_U_11
_atom_site_aniso_U_22
_atom_site_aniso_U_33
_atom_site_aniso_U_23
_atom_site_aniso_U_13
_atom_site_aniso_U_12
Co1 0.0141(6) 0.0172(6) 0.0192(6) -0.0090(5) -0.0047(4) 0.0024(4)
Co2 0.0153(5) 0.0196(5) 0.0194(5) -0.0080(3) -0.0045(3) 0.0020(3)
O1 0.016(2) 0.022(2) 0.023(2) -0.0109(17) -0.0081(17) 0.0017(15)
O2 0.021(2) 0.022(2) 0.023(2) -0.0072(18) -0.0028(17) 0.0003(16)
O3 0.013(2) 0.031(3) 0.031(2) -0.015(2) -0.0066(18) 0.0011(16)
O4 0.012(2) 0.027(2) 0.024(2) -0.0129(18) -0.0006(16) 0.0010(16)
O5 0.018(2) 0.021(2) 0.028(2) -0.0100(18) -0.0057(18) 0.0022(16)
O6 0.024(2) 0.0102(19) 0.027(2) -0.0087(17) -0.0088(18) 0.0019(15)
O7 0.024(2) 0.024(2) 0.025(2) -0.0117(19) -0.0030(18) -0.0015(17)
N1 0.019(3) 0.030(3) 0.021(3) -0.010(2) -0.005(2) 0.002(2)
N2 0.025(3) 0.019(3) 0.024(3) -0.010(2) -0.002(2) 0.003(2)
C1 0.013(3) 0.025(3) 0.021(3) -0.012(2) -0.004(2) 0.000(2)
C2 0.014(3) 0.030(3) 0.023(3) -0.015(3) -0.006(2) 0.001(2)
C3 0.022(3) 0.024(3) 0.022(3) -0.013(3) -0.007(2) 0.003(2)
C4 0.021(3) 0.027(3) 0.023(3) -0.016(3) -0.009(2) 0.010(2)
C5 0.021(3) 0.015(3) 0.023(3) -0.006(2) -0.012(2) 0.003(2)
C6 0.017(3) 0.025(3) 0.024(3) -0.015(3) -0.003(2) 0.006(2)
C7 0.017(3) 0.016(3) 0.020(3) -0.008(2) -0.002(2) 0.001(2)
C8 0.018(3) 0.025(3) 0.024(3) -0.017(3) -0.009(2) 0.009(2)
C9 0.020(3) 0.019(3) 0.029(3) -0.009(3) -0.008(2) -0.003(2)
C10 0.031(4) 0.028(4) 0.030(3) -0.013(3) -0.014(3) 0.008(3)
C11 0.030(4) 0.017(3) 0.030(3) -0.010(3) -0.011(3) 0.009(2)
C12 0.023(3) 0.017(3) 0.027(3) -0.010(2) -0.012(2) 0.004(2)
C13 0.028(3) 0.017(3) 0.020(3) -0.004(2) -0.009(2) 0.006(2)
C14 0.028(3) 0.018(3) 0.018(3) -0.002(2) -0.005(2) 0.004(2)
C15 0.017(3) 0.019(3) 0.026(3) -0.007(2) -0.008(2) -0.004(2)
C16 0.041(4) 0.028(4) 0.034(4) -0.018(3) -0.009(3) 0.008(3)
C17 0.044(5) 0.031(4) 0.033(4) -0.017(3) -0.006(3) 0.006(3)
C18 0.062(5) 0.030(4) 0.046(5) -0.024(4) -0.023(4) 0.006(3)
C19 0.119(9) 0.053(6) 0.032(4) -0.027(4) -0.037(5) 0.015(5)
C20 0.071(6) 0.031(4) 0.030(4) -0.016(3) -0.021(4) 0.013(4)
C21 0.022(3) 0.024(3) 0.025(3) -0.008(3) -0.011(3) 0.003(2)
C22 0.028(4) 0.028(4) 0.028(3) -0.014(3) -0.001(3) 0.001(3)
C23 0.032(4) 0.020(3) 0.025(3) -0.007(3) -0.001(3) -0.007(3)
C24 0.037(4) 0.023(3) 0.035(4) -0.012(3) -0.017(3) 0.007(3)
C25 0.022(3) 0.019(3) 0.026(3) -0.004(2) -0.010(3) -0.003(2)

loop_
_atom_type_symbol
_atom_type_description
_atom_type_scat_dispersion_real
_atom_type_scat_dispersion_imag
_atom_type_scat_source
C C 0.0033 0.0016 'International Tables Vol C Tables 4.2.6.8 and 6.1.1.4'
H H 0.0000 0.0000 'International Tables Vol C Tables 4.2.6.8 and 6.1.1.4'
N N 0.0061 0.0033 'International Tables Vol C Tables 4.2.6.8 and 6.1.1.4'
O O 0.0106 0.0060 'International Tables Vol C Tables 4.2.6.8 and 6.1.1.4'
Co Co 0.3494 0.9721 'International Tables Vol C Tables 4.2.6.8 and 6.1.1.4'

loop_
_geom_angle_atom_site_label_1
_geom_angle_atom_site_label_2
_geom_angle_atom_site_label_3
_geom_angle
_geom_angle_site_symmetry_1
_geom_angle_site_symmetry_3
O4 Co1 O4 180.0 2 .
O4 Co1 O6 84.98(16) 2 .
O4 Co1 O6 95.02(16) . .
O4 Co1 O6 95.02(16) 2 2
O4 Co1 O6 84.98(16) . 2
O6 Co1 O6 180.00(6) . 2
O4 Co1 O1 91.87(17) 2 .
O4 Co1 O1 88.13(17) . .
O6 Co1 O1 87.37(16) . .
O6 Co1 O1 92.63(16) 2 .
O4 Co1 O1 88.13(17) 2 2
O4 Co1 O1 91.87(17) . 2
O6 Co1 O1 92.63(16) . 2
O6 Co1 O1 87.37(16) 2 2
O1 Co1 O1 180.0(2) . 2
O3 Co2 O7 102.72(19) . .
O3 Co2 N2 96.2(2) . .
O7 Co2 N2 89.57(19) . .
O3 Co2 O1 102.60(18) . .
O7 Co2 O1 93.27(17) . .
N2 Co2 O1 159.9(2) . .
O3 Co2 N1 92.12(19) . .
O7 Co2 N1 165.16(19) . .
N2 Co2 N1 88.9(2) . .
O1 Co2 N1 83.29(18) . .
C1 O1 Co2 97.4(4) . .
C1 O1 Co1 137.2(4) . .
Co2 O1 Co1 111.14(18) . .
C5 O3 Co2 125.1(4) . .
C5 O4 Co1 137.8(4) . .
C9 O5 C7 117.7(5) . .
C15 O6 Co1 132.4(4) . .
C15 O7 Co2 120.7(4) . .
C16 N1 C20 116.4(6) . .
C16 N1 Co2 120.0(5) . .
C20 N1 Co2 122.7(5) . .
C21 N2 C25 118.0(5) . .
C21 N2 Co2 123.7(4) . .
C25 N2 Co2 118.3(4) . .
O2 C1 O1 121.7(5) . .
O2 C1 C2 121.2(5) . .
O1 C1 C2 116.9(5) . .
C3 C2 C8 120.0(5) . .
C3 C2 C1 121.4(6) . .
C8 C2 C1 118.6(5) . .
C4 C3 C2 119.4(6) . .
C3 C4 C6 120.8(6) . .
C3 C4 C5 121.1(6) . 1_655
C6 C4 C5 118.1(5) . 1_655
O4 C5 O3 126.7(6) . .
O4 C5 C4 115.7(5) . 1_455
O3 C5 C4 117.5(5) . 1_455
C7 C6 C4 118.5(6) . .
C8 C7 C6 121.6(6) . .
C8 C7 O5 121.0(5) . .
C6 C7 O5 117.3(5) . .
C7 C8 C2 119.4(5) . .
O5 C9 C10 124.3(6) . .
O5 C9 C14 115.3(6) . .
C10 C9 C14 120.2(6) . .
C9 C10 C11 119.6(6) . .
C12 C11 C10 121.2(6) 1_565 .
C11 C12 C13 118.3(6) 1_545 .
C11 C12 C15 121.5(6) 1_545 .
C13 C12 C15 120.0(5) . .
C14 C13 C12 121.2(6) 1_545 .
C13 C14 C9 119.4(6) 1_565 .
O6 C15 O7 125.4(6) . .
O6 C15 C12 117.8(6) . .
O7 C15 C12 116.7(5) . .
N1 C16 C17 124.2(7) . .
C18 C17 C16 117.8(7) . .
C19 C18 C17 119.1(7) . .
C18 C19 C20 119.3(8) . .
N1 C20 C19 123.2(8) . .
N2 C21 C22 123.6(6) . .
C21 C22 C23 119.1(6) . .
C24 C23 C22 118.3(6) . .
C23 C24 C25 118.6(7) . .
N2 C25 C24 122.4(6) . .

loop_
_geom_bond_atom_site_label_1
_geom_bond_atom_site_label_2
_geom_bond_distance
_geom_bond_site_symmetry_2
Co1 O4 2.033(4) 2
Co1 O4 2.033(4) .
Co1 O6 2.091(4) .
Co1 O6 2.091(4) 2
Co1 O1 2.114(4) .
Co1 O1 2.114(4) 2
Co2 O3 2.036(4) .
Co2 O7 2.039(5) .
Co2 N2 2.085(5) .
Co2 O1 2.090(4) .
Co2 N1 2.178(6) .
O1 C1 1.274(7) .
O2 C1 1.227(8) .
O3 C5 1.267(7) .
O4 C5 1.246(7) .
O5 C9 1.372(8) .
O5 C7 1.398(7) .
O6 C15 1.255(7) .
O7 C15 1.263(8) .
N1 C16 1.332(9) .
N1 C20 1.341(9) .
N2 C21 1.322(8) .
N2 C25 1.350(8) .
C1 C2 1.507(8) .
C2 C3 1.395(9) .
C2 C8 1.398(9) .
C3 C4 1.378(8) .
C4 C6 1.404(9) .
C4 C5 1.505(8) 1_655
C5 C4 1.505(8) 1_455
C6 C7 1.382(8) .
C7 C8 1.375(8) .
C9 C10 1.375(10) .
C9 C14 1.395(8) .
C10 C11 1.402(9) .
C11 C12 1.376(8) 1_565
C12 C11 1.376(8) 1_545
C12 C13 1.401(9) .
C12 C15 1.498(9) .
C13 C14 1.384(9) 1_545
C14 C13 1.384(9) 1_565
C16 C17 1.396(10) .
C17 C18 1.379(11) .
C18 C19 1.362(12) .
C19 C20 1.387(11) .
C21 C22 1.372(9) .
C22 C23 1.390(10) .
C23 C24 1.389(10) .
C24 C25 1.392(9) .

loop_
_geom_torsion_atom_site_label_1
_geom_torsion_atom_site_label_2
_geom_torsion_atom_site_label_3
_geom_torsion_atom_site_label_4
_geom_torsion
_geom_torsion_site_symmetry_1
_geom_torsion_site_symmetry_4
O3 Co2 O1 C1 174.0(4) . .
O7 Co2 O1 C1 -82.2(4) . .
N2 Co2 O1 C1 15.5(7) . .
N1 Co2 O1 C1 83.3(4) . .
O3 Co2 O1 Co1 -38.5(2) . .
O7 Co2 O1 Co1 65.3(2) . .
N2 Co2 O1 Co1 163.0(5) . .
N1 Co2 O1 Co1 -129.2(2) . .
O4 Co1 O1 C1 -1.2(6) 2 .
O4 Co1 O1 C1 178.8(6) . .
O6 Co1 O1 C1 83.7(6) . .
O6 Co1 O1 C1 -96.3(6) 2 .
O4 Co1 O1 Co2 -129.6(2) 2 .
O4 Co1 O1 Co2 50.4(2) . .
O6 Co1 O1 Co2 -44.8(2) . .
O6 Co1 O1 Co2 135.2(2) 2 .
O7 Co2 O3 C5 -97.4(5) . .
N2 Co2 O3 C5 171.7(5) . .
O1 Co2 O3 C5 -1.1(5) . .
N1 Co2 O3 C5 82.5(5) . .
O6 Co1 O4 C5 33.9(6) . .
O6 Co1 O4 C5 -146.1(6) 2 .
O1 Co1 O4 C5 -53.2(6) . .
O1 Co1 O4 C5 126.8(6) 2 .
O4 Co1 O6 C15 75.2(5) 2 .
O4 Co1 O6 C15 -104.8(5) . .
O1 Co1 O6 C15 -16.9(5) . .
O1 Co1 O6 C15 163.1(5) 2 .
O3 Co2 O7 C15 69.7(5) . .
N2 Co2 O7 C15 165.9(5) . .
O1 Co2 O7 C15 -34.0(5) . .
N1 Co2 O7 C15 -110.1(8) . .
O3 Co2 N1 C16 -56.7(5) . .
O7 Co2 N1 C16 123.0(7) . .
N2 Co2 N1 C16 -152.8(5) . .
O1 Co2 N1 C16 45.7(5) . .
O3 Co2 N1 C20 134.5(6) . .
O7 Co2 N1 C20 -45.8(10) . .
N2 Co2 N1 C20 38.3(6) . .
O1 Co2 N1 C20 -123.1(6) . .
O3 Co2 N2 C21 -20.4(5) . .
O7 Co2 N2 C21 -123.1(5) . .
O1 Co2 N2 C21 138.5(6) . .
N1 Co2 N2 C21 71.6(5) . .
O3 Co2 N2 C25 159.1(5) . .
O7 Co2 N2 C25 56.4(5) . .
O1 Co2 N2 C25 -42.0(8) . .
N1 Co2 N2 C25 -108.9(5) . .
Co2 O1 C1 O2 3.6(7) . .
Co1 O1 C1 O2 -128.9(6) . .
Co2 O1 C1 C2 -172.0(4) . .
Co1 O1 C1 C2 55.4(8) . .
O2 C1 C2 C3 28.2(9) . .
O1 C1 C2 C3 -156.2(6) . .
O2 C1 C2 C8 -149.4(6) . .
O1 C1 C2 C8 26.3(8) . .
C8 C2 C3 C4 -4.9(9) . .
C1 C2 C3 C4 177.6(6) . .
C2 C3 C4 C6 4.9(9) . .
C2 C3 C4 C5 -176.1(5) . 1_655
Co1 O4 C5 O3 18.0(10) . .
Co1 O4 C5 C4 -163.0(4) . 1_455
Co2 O3 C5 O4 17.2(9) . .
Co2 O3 C5 C4 -161.8(4) . 1_455
C3 C4 C6 C7 -0.6(9) . .
C5 C4 C6 C7 -179.7(5) 1_655 .
C4 C6 C7 C8 -3.8(9) . .
C4 C6 C7 O5 -179.1(5) . .
C9 O5 C7 C8 47.6(8) . .
C9 O5 C7 C6 -137.1(6) . .
C6 C7 C8 C2 3.9(9) . .
O5 C7 C8 C2 179.0(5) . .
C3 C2 C8 C7 0.5(9) . .
C1 C2 C8 C7 178.1(5) . .
C7 O5 C9 C10 35.8(8) . .
C7 O5 C9 C14 -148.8(5) . .
O5 C9 C10 C11 176.1(6) . .
C14 C9 C10 C11 0.9(10) . .
C9 C10 C11 C12 -0.5(10) . 1_565
C11 C12 C13 C14 0.7(9) 1_545 1_545
C15 C12 C13 C14 175.6(6) . 1_545
O5 C9 C14 C13 -176.1(6) . 1_565
C10 C9 C14 C13 -0.5(9) . 1_565
Co1 O6 C15 O7 62.2(8) . .
Co1 O6 C15 C12 -118.9(5) . .
Co2 O7 C15 O6 -25.1(8) . .
Co2 O7 C15 C12 155.9(4) . .
C11 C12 C15 O6 171.7(5) 1_545 .
C13 C12 C15 O6 -2.9(8) . .
C11 C12 C15 O7 -9.2(8) 1_545 .
C13 C12 C15 O7 176.1(5) . .
C20 N1 C16 C17 0.3(11) . .
Co2 N1 C16 C17 -169.3(6) . .
N1 C16 C17 C18 -0.5(12) . .
C16 C17 C18 C19 0.1(13) . .
C17 C18 C19 C20 0.6(15) . .
C16 N1 C20 C19 0.5(12) . .
Co2 N1 C20 C19 169.7(8) . .
C18 C19 C20 N1 -0.9(16) . .
C25 N2 C21 C22 -0.1(10) . .
Co2 N2 C21 C22 179.4(5) . .
N2 C21 C22 C23 1.7(10) . .
C21 C22 C23 C24 -0.7(10) . .
C22 C23 C24 C25 -1.7(10) . .
C21 N2 C25 C24 -2.5(10) . .
Co2 N2 C25 C24 177.9(5) . .
C23 C24 C25 N2 3.5(10) . .
